data_7040037
loop_
_publ_author_name
'Jiao, Jingjing'
'Dou, Li'
'Liu, Huimin'
'Chen, Fengli'
'Bai, Dongjie'
'Feng, Yunlong'
'Xiong, Shunshun'
'Chen, De-Li'
'He, Yabing'

_publ_section_title
;
 An aminopyrimidine-functionalized cage-based metal-organic framework
 exhibiting highly selective adsorption of C2H2 and CO2 over CH4.
;
_journal_issue 34
_journal_name_full 'Dalton transactions (Cambridge, England : 2003)'
_journal_page_first 13373
_journal_page_last 13382
_journal_paper_doi 10.1039/c6dt02150f
_journal_volume 45
_journal_year 2016
_chemical_formula_sum 'C20 H13 Cu2 N3 O10'
_chemical_formula_weight 582.43
_space_group_crystal_system hexagonal
_space_group_IT_number 194
_space_group_name_Hall '-P 6c 2c'
_space_group_name_H-M_alt 'P 63/m m c'
_symmetry_space_group_name_Hall '-P 6c 2c'
_symmetry_space_group_name_H-M 'P 63/m m c'
_atom_sites_solution_hydrogens mixed
_audit_creation_method SHELXL-2014/7
_audit_update_record
;
2016-05-17 deposited with the CCDC.
2016-07-25 downloaded from the CCDC.
;
_cell_angle_alpha 90
_cell_angle_beta 90
_cell_angle_gamma 120
_cell_formula_units_Z 6
_cell_length_a 18.5653(6)
_cell_length_b 18.5653(6)
_cell_length_c 23.9636(11)
_cell_measurement_reflns_used 3099
_cell_measurement_temperature 296(2)
_cell_measurement_theta_max 27.6
_cell_measurement_theta_min 1
_cell_volume 7153.0(5)
_computing_cell_refinement 'Bruker SMART'
_computing_data_collection 'Bruker SMART'
_computing_data_reduction 'Bruker SAINT'
_computing_molecular_graphics 'SHELXL-2014/7 (Sheldrick, 2014)'
_computing_publication_material 'SHELXL-2014/7 (Sheldrick, 2014)'
_computing_structure_refinement 'SHELXL-2014/7 (Sheldrick, 2014)'
_computing_structure_solution 'SHELXL-2014/7 (Sheldrick, 2014)'
_diffrn_ambient_temperature 296(2)
_diffrn_measured_fraction_theta_full 1.000
_diffrn_measured_fraction_theta_max 0.999
_diffrn_measurement_device_type 'Bruker SMART APEX II CCD area detector'
_diffrn_measurement_method 'omega scans'
_diffrn_radiation_type MoK\a
_diffrn_radiation_wavelength 0.71073
_diffrn_reflns_av_R_equivalents 0.0866
_diffrn_reflns_av_unetI/netI 0.0253
_diffrn_reflns_Laue_measured_fraction_full 1.000
_diffrn_reflns_Laue_measured_fraction_max 0.999
_diffrn_reflns_limit_h_max 24
_diffrn_reflns_limit_h_min -24
_diffrn_reflns_limit_k_max 24
_diffrn_reflns_limit_k_min -21
_diffrn_reflns_limit_l_max 31
_diffrn_reflns_limit_l_min -31
_diffrn_reflns_number 115179
_diffrn_reflns_point_group_measured_fraction_full 1.000
_diffrn_reflns_point_group_measured_fraction_max 0.999
_diffrn_reflns_theta_full 25.242
_diffrn_reflns_theta_max 27.595
_diffrn_reflns_theta_min 1.266
_diffrn_source 'fine-focus sealed tube'
_exptl_absorpt_coefficient_mu 0.921
_exptl_absorpt_correction_T_max 0.9217
_exptl_absorpt_correction_T_min 0.8092
_exptl_absorpt_correction_type empirical
_exptl_crystal_colour blue
_exptl_crystal_density_diffrn 0.811
_exptl_crystal_description block
_exptl_crystal_F_000 1752
_exptl_crystal_recrystallization_method 'solvothermal reaction'
_exptl_crystal_size_max 0.240
_exptl_crystal_size_mid 0.210
_exptl_crystal_size_min 0.090
_platon_squeeze_details ' ?'
_refine_diff_density_max 0.633
_refine_diff_density_min -0.717
_refine_diff_density_rms 0.071
_refine_ls_extinction_method none
_refine_ls_goodness_of_fit_ref 1.168
_refine_ls_hydrogen_treatment constr
_refine_ls_matrix_type full
_refine_ls_number_parameters 101
_refine_ls_number_reflns 3099
_refine_ls_number_restraints 0
_refine_ls_restrained_S_all 1.168
_refine_ls_R_factor_all 0.1025
_refine_ls_R_factor_gt 0.0777
_refine_ls_shift/su_max 0.001
_refine_ls_shift/su_mean 0.000
_refine_ls_structure_factor_coef Fsqd
_refine_ls_weighting_details 'w=1/[\s^2^(Fo^2^)+(0.0710P)^2^+9.8183P] where P=(Fo^2^+2Fc^2^)/3'
_refine_ls_weighting_scheme calc
_refine_ls_wR_factor_gt 0.1628
_refine_ls_wR_factor_ref 0.1773
_reflns_Friedel_coverage 0.000
_reflns_number_gt 2596
_reflns_number_total 3099
_reflns_threshold_expression 'I > 2\s(I)'
_cod_data_source_file c6dt02150f2.cif
_cod_data_source_block ZJNU-54
_cod_depositor_comments 'Adding full bibliography for 7040037.cif.'
_cod_original_cell_volume 7153.0(6)
_cod_database_code 7040037
_shelx_shelxl_version_number 2014/7
_shelx_space_group_comment
;
The symmetry employed for this shelxl refinement is uniquely defined
by the following loop, which should always be used as a source of
symmetry information in preference to the above space-group names.
They are only intended as comments.
;
_shelx_estimated_absorpt_t_min 0.809
_shelx_estimated_absorpt_t_max 0.922

loop_
_space_group_symop_operation_xyz
'x, y, z'
'x-y, x, z+1/2'
'-y, x-y, z'
'-x, -y, z+1/2'
'-x+y, -x, z'
'y, -x+y, z+1/2'
'-y, -x, -z+1/2'
'x-y, -y, -z'
'x, x-y, -z+1/2'
'y, x, -z'
'-x+y, y, -z+1/2'
'-x, -x+y, -z'
'-x, -y, -z'
'-x+y, -x, -z-1/2'
'y, -x+y, -z'
'x, y, -z-1/2'
'x-y, x, -z'
'-y, x-y, -z-1/2'
'y, x, z-1/2'
'-x+y, y, z'
'-x, -x+y, z-1/2'
'-y, -x, z'
'x-y, -y, z-1/2'
'x, x-y, z'

loop_
_atom_site_label
_atom_site_type_symbol
_atom_site_fract_x
_atom_site_fract_y
_atom_site_fract_z
_atom_site_U_iso_or_equiv
_atom_site_adp_type
_atom_site_occupancy
_atom_site_site_symmetry_order
_atom_site_calc_flag
_atom_site_refinement_flags_posn
_atom_site_refinement_flags_adp
_atom_site_refinement_flags_occupancy
Cu1 Cu 0.52377(2) 0.47623(2) -0.04531(2) 0.0380(2) Uani 1 2 d S T P
O1 O 0.48134(17) 0.37099(16) -0.00549(11) 0.0508(7) Uani 1 1 d . . .
O1W O 0.55958(19) 0.44042(19) -0.1196(2) 0.1029(19) Uani 1 2 d S T P
H1WA H 0.5793 0.4820 -0.1422 0.123 Uiso 1 1 d R U .
O2 O 0.44018(18) 0.41081(17) 0.07120(11) 0.0502(7) Uani 1 1 d . . .
N1 N 0.2389(6) 0.0848(5) 0.2007(3) 0.096(4) Uani 0.5 1 d . . P
N2 N 0.4359(8) 0.2577(8) 0.2500 0.091(4) Uani 0.5 2 d S T P
H2 H 0.4603 0.2818 0.2181 0.109 Uiso 0.5 1 d R U P
C1 C 0.4500(2) 0.3595(2) 0.04287(15) 0.0449(9) Uani 1 1 d . . .
C2 C 0.4225(2) 0.2764(2) 0.06923(14) 0.0418(8) Uani 1 1 d . . .
C3 C 0.4429(4) 0.22147(18) 0.0435(2) 0.0461(12) Uani 1 2 d S T P
H3A H 0.4701 0.2351 0.0092 0.055 Uiso 1 2 calc R U P
C4 C 0.3814(3) 0.2556(2) 0.11950(14) 0.0476(9) Uani 1 1 d . . .
H4A H 0.3676 0.2921 0.1365 0.057 Uiso 1 1 calc R U .
C5 C 0.3603(3) 0.18017(17) 0.1452(2) 0.0467(13) Uani 1 2 d S T P
C6 C 0.3167(4) 0.1584(2) 0.2005(2) 0.0556(14) Uani 1 2 d S T P
C7 C 0.3576(6) 0.1788(3) 0.2500 0.067(3) Uani 1 4 d S T P
C8 C 0.2073(11) 0.0574(11) 0.2500 0.109(7) Uani 0.5 2 d S T P
H8A H 0.1540 0.0111 0.2500 0.131 Uiso 0.5 2 d R U P

loop_
_atom_site_aniso_label
_atom_site_aniso_U_11
_atom_site_aniso_U_22
_atom_site_aniso_U_33
_atom_site_aniso_U_23
_atom_site_aniso_U_13
_atom_site_aniso_U_12
Cu1 0.0527(3) 0.0527(3) 0.0313(3) -0.00014(11) 0.00014(11) 0.0434(3)
O1 0.0758(19) 0.0501(16) 0.0439(14) 0.0044(12) 0.0047(14) 0.0446(15)
O1W 0.122(3) 0.122(3) 0.064(3) -0.0271(16) 0.0271(16) 0.061(4)
O2 0.0729(19) 0.0538(16) 0.0438(14) 0.0049(13) 0.0041(13) 0.0465(16)
N1 0.083(6) 0.098(7) 0.053(4) 0.002(4) 0.003(4) 0.004(5)
N2 0.098(9) 0.105(10) 0.037(5) 0.000 0.000 0.026(8)
C1 0.057(2) 0.052(2) 0.0410(19) 0.0001(17) -0.0090(17) 0.039(2)
C2 0.051(2) 0.048(2) 0.0361(17) -0.0047(16) -0.0097(16) 0.0328(18)
C3 0.058(3) 0.049(2) 0.035(2) -0.0057(12) -0.011(2) 0.0289(17)
C4 0.066(3) 0.052(2) 0.0410(18) -0.0065(17) -0.0065(18) 0.042(2)
C5 0.054(3) 0.050(2) 0.038(3) -0.0042(12) -0.008(2) 0.0268(17)
C6 0.067(4) 0.060(3) 0.042(3) 0.0010(14) 0.002(3) 0.0335(19)
C7 0.055(6) 0.090(6) 0.044(4) 0.000 0.000 0.028(3)
C8 0.079(10) 0.108(13) 0.063(8) 0.000 0.000 -0.011(9)

loop_
_atom_type_symbol
_atom_type_description
_atom_type_scat_dispersion_real
_atom_type_scat_dispersion_imag
_atom_type_scat_source
C C 0.0033 0.0016 'International Tables Vol C Tables 4.2.6.8 and 6.1.1.4'
H H 0.0000 0.0000 'International Tables Vol C Tables 4.2.6.8 and 6.1.1.4'
Cu Cu 0.3201 1.2651 'International Tables Vol C Tables 4.2.6.8 and 6.1.1.4'
N N 0.0061 0.0033 'International Tables Vol C Tables 4.2.6.8 and 6.1.1.4'
O O 0.0106 0.0060 'International Tables Vol C Tables 4.2.6.8 and 6.1.1.4'

loop_
_geom_angle_atom_site_label_1
_geom_angle_atom_site_label_2
_geom_angle_atom_site_label_3
_geom_angle
_geom_angle_site_symmetry_1
_geom_angle_site_symmetry_3
O1 Cu1 O1 89.23(16) 22_665 .
O1 Cu1 O2 168.15(11) 22_665 10
O1 Cu1 O2 89.17(12) . 10
O1 Cu1 O2 89.17(12) 22_665 13_665
O1 Cu1 O2 168.15(11) . 13_665
O2 Cu1 O2 89.99(17) 10 13_665
O1 Cu1 O1W 97.45(14) 22_665 .
O1 Cu1 O1W 97.45(14) . .
O2 Cu1 O1W 94.40(15) 10 .
O2 Cu1 O1W 94.40(15) 13_665 .
O1 Cu1 Cu1 84.15(8) 22_665 13_665
O1 Cu1 Cu1 84.15(8) . 13_665
O2 Cu1 Cu1 84.00(8) 10 13_665
O2 Cu1 Cu1 84.00(8) 13_665 13_665
O1W Cu1 Cu1 177.74(18) . 13_665
C1 O1 Cu1 122.5(2) . .
Cu1 O1W H1WA 107.8 . .
C1 O2 Cu1 122.7(2) . 13_665
N1 N1 C8 99.5(10) 24 .
N1 N1 C6 62.8(4) 24 .
C8 N1 C6 115.2(9) . .
C7 N2 N2 59.6(6) . 9
C7 N2 H2 120.4 . .
N2 N2 H2 104.4 9 .
O2 C1 O1 126.6(3) . .
O2 C1 C2 116.7(3) . .
O1 C1 C2 116.7(3) . .
C4 C2 C3 119.8(4) . .
C4 C2 C1 120.9(3) . .
C3 C2 C1 119.2(3) . .
C2 C3 C2 120.0(5) . 24
C2 C3 H3A 120.0 . .
C2 C3 H3A 120.0 24 .
C2 C4 C5 120.5(4) . .
C2 C4 H4A 119.8 . .
C5 C4 H4A 119.8 . .
C4 C5 C4 119.5(5) . 24
C4 C5 C6 120.3(2) . .
C4 C5 C6 120.3(2) 24 .
C7 C6 N1 115.4(6) . 24
C7 C6 N1 115.4(6) . .
N1 C6 N1 54.4(9) 24 .
C7 C6 C5 123.2(6) . .
N1 C6 C5 114.7(5) 24 .
N1 C6 C5 114.7(5) . .
C6 C7 C6 122.0(9) . 16_556
C6 C7 N2 114.7(4) . .
C6 C7 N2 114.7(4) 16_556 .
C6 C7 N2 114.7(4) . 9
C6 C7 N2 114.7(4) 16_556 9
N2 C7 N2 60.7(12) . 9
N1 C8 N1 129.8(15) . 16_556
N1 C8 C8 80.5(10) . 9
N1 C8 C8 80.5(10) 16_556 9
N1 C8 H8A 115.1 . .
N1 C8 H8A 115.1 16_556 .
C8 C8 H8A 113.1 9 .

loop_
_geom_bond_atom_site_label_1
_geom_bond_atom_site_label_2
_geom_bond_distance
_geom_bond_site_symmetry_2
Cu1 O1 1.952(2) 22_665
Cu1 O1 1.952(2) .
Cu1 O2 1.956(3) 10
Cu1 O2 1.956(3) 13_665
Cu1 O1W 2.121(4) .
Cu1 Cu1 2.6556(11) 13_665
O1 C1 1.266(4) .
O1W H1WA 0.8591 .
O2 C1 1.255(4) .
O2 Cu1 1.956(3) 13_665
N1 N1 1.286(19) 24
N1 C8 1.304(10) .
N1 C6 1.407(10) .
N2 C7 1.460(14) .
N2 N2 1.48(3) 9
N2 H2 0.8873 .
C1 C2 1.501(5) .
C2 C4 1.374(5) .
C2 C3 1.397(4) .
C3 C2 1.397(4) 24
C3 H3A 0.9300 .
C4 C5 1.395(5) .
C4 H4A 0.9300 .
C5 C4 1.395(5) 24
C5 C6 1.500(8) .
C6 C7 1.355(7) .
C6 N1 1.407(10) 24
C7 C6 1.355(7) 16_556
C7 N2 1.460(14) 9
C8 N1 1.304(10) 16_556
C8 C8 1.72(4) 9
C8 H8A 0.9298 .

loop_
_platon_squeeze_void_nr
_platon_squeeze_void_average_x
_platon_squeeze_void_average_y
_platon_squeeze_void_average_z
_platon_squeeze_void_volume
_platon_squeeze_void_count_electrons
1 -0.046 -0.032 -0.001 4423.7 1229.4
